data_7704187
loop_
_publ_author_name
'Li, Lei-Lei'
'Su, Hong-Dan'
'Liu, Shuang'
'Wang, Wen-Zhen'

_publ_section_title
;
 Enhancing the energy barrier by replacing the counterions in two
 holmium(iii)-pentagonal bipyramidal single-ion magnets.
;
_journal_issue 20
_journal_name_full 'Dalton transactions (Cambridge, England : 2003)'
_journal_page_first 6703
_journal_page_last 6709
_journal_paper_doi 10.1039/d0dt00905a
_journal_volume 49
_journal_year 2020
_chemical_formula_moiety 'C12 H46 Ho N6 O7 P2, 3(Br), 2(C6 H18 N3 O P)'
_chemical_formula_sum 'C24 H82 Br3 Ho N12 O9 P4'
_chemical_formula_weight 1211.55
_space_group_crystal_system monoclinic
_space_group_IT_number 9
_space_group_name_Hall 'C -2yc'
_space_group_name_H-M_alt 'C 1 c 1'
_atom_sites_solution_hydrogens mixed
_atom_sites_solution_primary direct
_audit_creation_date 2019-04-17
_audit_creation_method
;
Olex2 1.2
(compiled 2018.05.29 svn.r3508 for OlexSys, GUI svn.r5506)
;
_audit_update_record
;
2020-03-09 deposited with the CCDC.	2020-04-23 downloaded from the CCDC.
;
_cell_angle_alpha 90
_cell_angle_beta 106.623(4)
_cell_angle_gamma 90
_cell_formula_units_Z 4
_cell_length_a 15.2772(6)
_cell_length_b 15.5914(4)
_cell_length_c 22.7448(7)
_cell_measurement_reflns_used 5098
_cell_measurement_temperature 120.00(10)
_cell_measurement_theta_max 27.6890
_cell_measurement_theta_min 3.7050
_cell_volume 5191.2(3)
_computing_cell_refinement 'CrysAlisPro 1.171.39.46 (Rigaku OD, 2018)'
_computing_data_collection 'CrysAlisPro 1.171.39.46 (Rigaku OD, 2018)'
_computing_data_reduction 'CrysAlisPro 1.171.39.46 (Rigaku OD, 2018)'
_computing_molecular_graphics 'Olex2 (Dolomanov et al., 2009)'
_computing_publication_material 'Olex2 (Dolomanov et al., 2009)'
_computing_structure_refinement 'ShelXL (Sheldrick, 2015)'
_computing_structure_solution 'ShelXS (Sheldrick, 2008)'
_diffrn_ambient_environment N~2~
_diffrn_ambient_temperature 120.00(10)
_diffrn_detector 'CCD plate'
_diffrn_detector_area_resol_mean 16.2116
_diffrn_detector_type Eos
_diffrn_measured_fraction_theta_full 0.972
_diffrn_measured_fraction_theta_max 0.998
_diffrn_measurement_details
;
List of Runs (angles in degrees, time in seconds):

  # Type    Start    End  Width  t~exp~   \w     \q     \k     \f   Frames
#--------------------------------------------------------------------------
  1  \w     -4.00  38.00   1.00    3.00    --   18.94  37.00-150.00   42
  2  \w      7.00  60.00   1.00    3.00    --   18.94 -99.00-150.00   53
  3  \w     19.00  61.00   1.00    3.00    --   18.94 -99.00 -60.00   42
  4  \w    -47.00 -22.00   1.00    3.00    --  -20.11  77.00 150.00   25
  5  \w    -90.00  19.00   1.00    3.00    --  -20.11 -19.00-150.00  109
  6  \w     -1.00  45.00   1.00    3.00    --  -20.11  77.00 150.00   46
  7  \w    -90.00  10.00   1.00    3.00    --  -20.11 -77.00  30.00  100
;
_diffrn_measurement_device 'four-circle diffractometer'
_diffrn_measurement_device_type 'SuperNova, Single source at offset/far, Eos'
_diffrn_measurement_method '\w scans'
_diffrn_orient_matrix_type 'CrysAlisPro convention (1999,Acta A55,543-557)'
_diffrn_orient_matrix_UB_11 -0.0263133000
_diffrn_orient_matrix_UB_12 -0.0379778000
_diffrn_orient_matrix_UB_13 -0.0019950000
_diffrn_orient_matrix_UB_21 -0.0265719000
_diffrn_orient_matrix_UB_22 0.0119130000
_diffrn_orient_matrix_UB_23 -0.0298718000
_diffrn_orient_matrix_UB_31 0.0308256000
_diffrn_orient_matrix_UB_32 -0.0220033000
_diffrn_orient_matrix_UB_33 -0.0127854000
_diffrn_radiation_monochromator mirror
_diffrn_radiation_probe x-ray
_diffrn_radiation_type MoK\a
_diffrn_radiation_wavelength 0.71073
_diffrn_reflns_av_R_equivalents 0.0440
_diffrn_reflns_av_unetI/netI 0.0942
_diffrn_reflns_Laue_measured_fraction_full 0.972
_diffrn_reflns_Laue_measured_fraction_max 0.998
_diffrn_reflns_limit_h_max 18
_diffrn_reflns_limit_h_min -17
_diffrn_reflns_limit_k_max 18
_diffrn_reflns_limit_k_min -18
_diffrn_reflns_limit_l_max 27
_diffrn_reflns_limit_l_min -27
_diffrn_reflns_number 17040
_diffrn_reflns_point_group_measured_fraction_full 0.919
_diffrn_reflns_point_group_measured_fraction_max 0.943
_diffrn_reflns_theta_full 25.242
_diffrn_reflns_theta_max 25.009
_diffrn_reflns_theta_min 3.045
_diffrn_source 'micro-focus sealed X-ray tube'
_diffrn_source_type 'SuperNova (Mo) X-ray Source'
_exptl_absorpt_coefficient_mu 4.006
_exptl_absorpt_correction_T_max 1.00000
_exptl_absorpt_correction_T_min 0.26927
_exptl_absorpt_correction_type multi-scan
_exptl_absorpt_process_details
;
CrysAlisPro 1.171.39.46 (Rigaku Oxford Diffraction, 2018)
Empirical absorption correction using spherical harmonics,
 implemented in SCALE3 ABSPACK scaling algorithm.
;
_exptl_crystal_colour 'clear light colourless'
_exptl_crystal_colour_lustre clear
_exptl_crystal_colour_modifier light
_exptl_crystal_colour_primary colourless
_exptl_crystal_density_diffrn 1.550
_exptl_crystal_description block
_exptl_crystal_F_000 2456
_exptl_crystal_size_max 0.2
_exptl_crystal_size_mid 0.2
_exptl_crystal_size_min 0.2
_refine_diff_density_max 1.334
_refine_diff_density_min -0.899
_refine_diff_density_rms 0.115
_refine_ls_abs_structure_details
;
 Flack x determined using 2906 quotients [(I+)-(I-)]/[(I+)+(I-)]
 (Parsons and Flack (2004), Acta Cryst. A60, s61).
;
_refine_ls_abs_structure_Flack 0.012(8)
_refine_ls_extinction_method none
_refine_ls_goodness_of_fit_ref 0.984
_refine_ls_hydrogen_treatment constr
_refine_ls_matrix_type full
_refine_ls_number_parameters 549
_refine_ls_number_reflns 8612
_refine_ls_number_restraints 64
_refine_ls_restrained_S_all 0.986
_refine_ls_R_factor_all 0.0521
_refine_ls_R_factor_gt 0.0420
_refine_ls_shift/su_max 0.000
_refine_ls_shift/su_mean 0.000
_refine_ls_structure_factor_coef Fsqd
_refine_ls_weighting_details
;
 w=1/[\s^2^(Fo^2^)]
 where P=(Fo^2^+2Fc^2^)/3
;
_refine_ls_weighting_scheme calc
_refine_ls_wR_factor_gt 0.0609
_refine_ls_wR_factor_ref 0.0670
_reflns_Friedel_coverage 0.887
_reflns_Friedel_fraction_full 0.865
_reflns_Friedel_fraction_max 0.887
_reflns_number_gt 7604
_reflns_number_total 8612
_reflns_threshold_expression 'I > 2\s(I)'
_cod_data_source_file d0dt00905a2.cif
_cod_data_source_block 1
_cod_depositor_comments 'Adding full bibliography for 7704187--7704188.cif.'
_cod_database_code 7704187
_shelxl_version_number 2013-2
_chemical_oxdiff_formula 'C H O N Br Ho'
_chemical_oxdiff_usercomment LLL
_shelx_space_group_comment
;
The symmetry employed for this shelxl refinement is uniquely defined
by the following loop, which should always be used as a source of
symmetry information in preference to the above space-group names.
They are only intended as comments.
;
_shelx_estimated_absorpt_t_max 0.501
_shelx_estimated_absorpt_t_min 0.501
_reflns_odcompleteness_completeness 99.78
_reflns_odcompleteness_iscentric 1
_reflns_odcompleteness_theta 26.32
_olex2_refinement_description
;
1. Fixed Uiso
 At 1.5 times of:
  All C(H,H,H) groups, All O(H,H) groups
2. Restrained distances
 H32B-O41
 2 with sigma of 0.02
 C16A-N51 = C16B-N51 = C15A-N51 = C15B-N51
 1.47 with sigma of 0.01
 N0AA-C2AA = N0AA-C17 = N0AA-C6 = N0AA-C18
 1.47 with sigma of 0.02
 H14A-H6C
 2.4 with sigma of 0.02
 H14A-H6A
 2.4 with sigma of 0.02
 H0AC_$1-H15D
 2.2 with sigma of 0.02
 H58B-H29A
 2.2 with sigma of 0.02
 H29B-O41
 2 with sigma of 0.02
 H58B-O50
 2 with sigma of 0.02
3. Rigid bond restraints
 N51, C16B
 with sigma for 1-2 distances of 0.01 and sigma for 1-3 distances of 0.01
 N51, C15A
 with sigma for 1-2 distances of 0.01 and sigma for 1-3 distances of 0.01
 C2AA, N0AA, C6
 with sigma for 1-2 distances of 0.01 and sigma for 1-3 distances of 0.01
4. Uiso/Uaniso restraints and constraints
Uanis(C15B) \\sim Ueq, Uanis(C15A) \\sim Ueq, Uanis(C16B) \\sim Ueq,
Uanis(C16A) \\sim Ueq: with sigma of 0.05 and sigma for terminal atoms of 0.1
Uanis(C16B) \\sim Ueq, Uanis(C15B) \\sim Ueq, Uanis(C15A) \\sim Ueq,
Uanis(C16A) \\sim Ueq: with sigma of 0.02 and sigma for terminal atoms of 0.04
Uanis(C16B) \\sim Ueq, Uanis(C15A) \\sim Ueq: with sigma of 0.01 and sigma for
terminal atoms of 0.02
Uanis(C16B) \\sim Ueq: with sigma of 0.005 and sigma for terminal atoms of 0.01
Uanis(C2AA) \\sim Ueq, Uanis(N0AA) \\sim Ueq, Uanis(C6) \\sim Ueq: with sigma
of 0.005 and sigma for terminal atoms of 0.01
5. Others
 Sof(C15B)=Sof(H15A)=Sof(H15B)=Sof(H15C)=Sof(C16A)=Sof(H16D)=Sof(H16E)=
 Sof(H16F)=1-FVAR(1)
 Sof(C16B)=Sof(H16A)=Sof(H16B)=Sof(H16C)=Sof(C15A)=Sof(H15D)=Sof(H15E)=
 Sof(H15F)=FVAR(1)
 Sof(C6)=Sof(H6A)=Sof(H6B)=Sof(H6C)=Sof(C2AA)=Sof(H2AA)=Sof(H2AB)=Sof(H2AC)=1-
 FVAR(2)
 Sof(C17)=Sof(H17A)=Sof(H17B)=Sof(H17C)=Sof(C18)=Sof(H18A)=Sof(H18B)=Sof(H18C)=
 FVAR(2)
6.a Rotating group:
 O29(H29A,H29B), O32(H32A,H32B), O58(H58A,H58B), O70(H70A,H70B), O76(H76A,H76B)
6.b Idealised Me refined as rotating group:
 C34(H34A,H34B,H34C), C44(H44A,H44B,H44C), C56(H56A,H56B,H56C), C57(H57A,H57B,
 H57C), C59(H59A,H59B,H59C), C60(H60A,H60B,H60C), C65(H65A,H65B,H65C), C71(H71A,
 H71B,H71C), C80(H80A,H80B,H80C), C91(H91A,H91B,H91C), C95(H95A,H95B,H95C),
 C3(H3A,H3B,H3C), C5(H5A,H5B,H5C), C8(H8A,H8B,H8C), C12(H12A,H12B,H12C),
 C14(H14A,H14B,H14C), C15B(H15A,H15B,H15C), C16B(H16A,H16B,H16C), C17(H17A,H17B,
 H17C), C18(H18A,H18B,H18C), C2(H2A,H2B,H2C), C4(H4A,H4B,H4C), C1AA(H1AA,H1AB,
 H1AC), C0AA(H0AA,H0AB,H0AC), C16A(H16D,H16E,H16F), C15A(H15D,H15E,H15F),
 C6(H6A,H6B,H6C), C2AA(H2AA,H2AB,H2AC)
;
_olex2_submission_special_instructions 'No special instructions were received'
_oxdiff_exptl_absorpt_empirical_details
;
Empirical correction (ABSPACK) includes:
- Absorption correction using spherical harmonics
- Frame scaling
;
_oxdiff_exptl_absorpt_empirical_full_max 2.667
_oxdiff_exptl_absorpt_empirical_full_min 0.445

loop_
_space_group_symop_operation_xyz
'x, y, z'
'x, -y, z+1/2'
'x+1/2, y+1/2, z'
'x+1/2, -y+1/2, z+1/2'

loop_
_atom_site_label
_atom_site_type_symbol
_atom_site_fract_x
_atom_site_fract_y
_atom_site_fract_z
_atom_site_U_iso_or_equiv
_atom_site_adp_type
_atom_site_occupancy
_atom_site_site_symmetry_order
_atom_site_calc_flag
_atom_site_refinement_flags_posn
_atom_site_refinement_flags_adp
_atom_site_refinement_flags_occupancy
_atom_site_disorder_assembly
_atom_site_disorder_group
Ho1 Ho 0.07731(3) 0.26330(3) 0.09123(2) 0.01869(12) Uani 1 1 d . . . . .
Br3 Br 0.12370(8) 0.54774(8) 0.16939(6) 0.0302(3) Uani 1 1 d . . . . .
Br4 Br 0.11889(9) -0.03091(8) 0.14059(6) 0.0387(3) Uani 1 1 d . . . . .
P5 P -0.1503(2) 0.2785(2) 0.10858(15) 0.0225(8) Uani 1 1 d . . . . .
P1 P 0.3033(2) 0.2882(2) 0.06616(15) 0.0244(8) Uani 1 1 d . . . . .
P6 P -0.0310(2) 0.4731(2) -0.11387(13) 0.0283(8) Uani 1 1 d . . . . .
P9 P -0.0016(2) 0.0742(2) -0.12840(13) 0.0280(8) Uani 1 1 d . . . . .
N16 N -0.1582(7) 0.2349(6) 0.1705(5) 0.025(3) Uani 1 1 d . . . . .
N18 N -0.0101(7) -0.0235(7) -0.1039(4) 0.040(3) Uani 1 1 d . . . . .
O19 O 0.2197(5) 0.2785(5) 0.0864(3) 0.026(2) Uani 1 1 d . . . . .
N21 N 0.2994(7) 0.2445(7) -0.0011(5) 0.030(3) Uani 1 1 d . . . . .
O22 O -0.0643(4) 0.2499(5) 0.0954(3) 0.0178(18) Uani 1 1 d . . . . .
N26 N -0.2341(6) 0.2574(7) 0.0470(4) 0.029(3) Uani 1 1 d . . . . .
N27 N -0.1592(7) 0.3797(7) 0.1203(5) 0.027(3) Uani 1 1 d . . . . .
O29 O 0.0203(4) 0.2737(5) -0.0162(3) 0.0255(18) Uani 1 1 d . . . . .
H29A H 0.0315 0.2268 -0.0333 0.038 Uiso 1 1 d DGR . . . .
H29B H 0.0503 0.3125 -0.0299 0.038 Uiso 1 1 d DGR . . . .
O32 O 0.0524(5) 0.4080(4) 0.0648(3) 0.0252(18) Uani 1 1 d . . . . .
H32A H 0.0310 0.4362 0.0915 0.038 Uiso 1 1 d GR . . . .
H32B H 0.0081 0.4134 0.0304 0.038 Uiso 1 1 d DGR . . . .
C34 C 0.0703(10) -0.0624(9) -0.0589(6) 0.059(4) Uani 1 1 d . . . . .
H34A H 0.0907 -0.1113 -0.0770 0.089 Uiso 1 1 calc GR . . . .
H34B H 0.0536 -0.0802 -0.0232 0.089 Uiso 1 1 calc GR . . . .
H34C H 0.1187 -0.0210 -0.0473 0.089 Uiso 1 1 calc GR . . . .
N36 N 0.3866(7) 0.2422(7) 0.1175(5) 0.027(3) Uani 1 1 d . . . . .
N39 N 0.0187(6) 0.4602(6) -0.1683(4) 0.025(2) Uani 1 1 d . . . . .
O41 O 0.0186(5) 0.4353(5) -0.0531(3) 0.040(2) Uani 1 1 d D . . . .
C44 C -0.3295(7) 0.2616(8) 0.0522(6) 0.037(4) Uani 1 1 d . . . . .
H44A H -0.3411 0.2121 0.0739 0.056 Uiso 1 1 calc GR . . . .
H44B H -0.3720 0.2629 0.0119 0.056 Uiso 1 1 calc GR . . . .
H44C H -0.3364 0.3126 0.0741 0.056 Uiso 1 1 calc GR . . . .
O50 O 0.0436(5) 0.1298(5) -0.0753(3) 0.032(2) Uani 1 1 d D . . . .
N51 N 0.0550(7) 0.0708(6) -0.1795(4) 0.033(2) Uani 1 1 d D U . . .
N53 N 0.3240(7) 0.3900(6) 0.0567(4) 0.025(3) Uani 1 1 d . . . . .
N54 N -0.0410(6) 0.5757(6) -0.1039(4) 0.031(2) Uani 1 1 d . . . . .
C56 C 0.3101(8) 0.4511(8) 0.1010(6) 0.039(4) Uani 1 1 d . . . . .
H56A H 0.2810 0.4231 0.1280 0.059 Uiso 1 1 calc GR . . . .
H56B H 0.2720 0.4971 0.0799 0.059 Uiso 1 1 calc GR . . . .
H56C H 0.3680 0.4737 0.1244 0.059 Uiso 1 1 calc GR . . . .
C57 C -0.1095(7) 0.4204(8) 0.1783(5) 0.032(3) Uani 1 1 d . . . . .
H57A H -0.0847 0.3770 0.2084 0.048 Uiso 1 1 calc GR . . . .
H57B H -0.1505 0.4561 0.1924 0.048 Uiso 1 1 calc GR . . . .
H57C H -0.0608 0.4548 0.1721 0.048 Uiso 1 1 calc GR . . . .
O58 O 0.0735(5) 0.1258(5) 0.0480(3) 0.032(2) Uani 1 1 d . . . . .
H58A H 0.1057 0.0866 0.0757 0.049 Uiso 1 1 d GR . . . .
H58B H 0.1036 0.1238 0.0186 0.049 Uiso 1 1 d DGR . . . .
C59 C -0.1823(8) 0.4230(10) -0.2074(5) 0.049(4) Uani 1 1 d . . . . .
H59A H -0.2259 0.4690 -0.2171 0.074 Uiso 1 1 calc GR . . . .
H59B H -0.2138 0.3691 -0.2153 0.074 Uiso 1 1 calc GR . . . .
H59C H -0.1414 0.4278 -0.2324 0.074 Uiso 1 1 calc GR . . . .
C60 C -0.2252(7) 0.2587(8) 0.2033(5) 0.038(3) Uani 1 1 d . . . . .
H60A H -0.2532 0.3124 0.1877 0.056 Uiso 1 1 calc GR . . . .
H60B H -0.1948 0.2642 0.2463 0.056 Uiso 1 1 calc GR . . . .
H60C H -0.2713 0.2151 0.1971 0.056 Uiso 1 1 calc GR . . . .
C65 C 0.0370(8) 0.3713(7) -0.1827(5) 0.041(3) Uani 1 1 d . . . . .
H65A H 0.0922 0.3517 -0.1537 0.061 Uiso 1 1 calc GR . . . .
H65B H 0.0437 0.3688 -0.2234 0.061 Uiso 1 1 calc GR . . . .
H65C H -0.0130 0.3355 -0.1804 0.061 Uiso 1 1 calc GR . . . .
O70 O 0.1248(5) 0.1675(5) 0.1742(3) 0.0268(18) Uani 1 1 d . . . . .
H70A H 0.0956 0.1189 0.1658 0.040 Uiso 1 1 d GR . . . .
H70B H 0.1080 0.1868 0.2053 0.040 Uiso 1 1 d GR . . . .
C71 C 0.4818(8) 0.2520(9) 0.1140(7) 0.053(5) Uani 1 1 d . . . . .
H71A H 0.5043 0.1974 0.1053 0.079 Uiso 1 1 calc GR . . . .
H71B H 0.5199 0.2732 0.1524 0.079 Uiso 1 1 calc GR . . . .
H71C H 0.4826 0.2918 0.0819 0.079 Uiso 1 1 calc GR . . . .
O76 O 0.1162(5) 0.3428(5) 0.1825(3) 0.0279(19) Uani 1 1 d . . . . .
H76A H 0.1038 0.3138 0.2114 0.042 Uiso 1 1 d GR . . . .
H76B H 0.0815 0.3874 0.1785 0.042 Uiso 1 1 d GR . . . .
C80 C -0.1885(8) 0.4413(9) 0.0701(6) 0.042(4) Uani 1 1 d . . . . .
H80A H -0.1360 0.4698 0.0641 0.063 Uiso 1 1 calc GR . . . .
H80B H -0.2284 0.4828 0.0799 0.063 Uiso 1 1 calc GR . . . .
H80C H -0.2203 0.4117 0.0331 0.063 Uiso 1 1 calc GR . . . .
C91 C 0.3731(9) 0.1790(10) 0.1602(6) 0.049(4) Uani 1 1 d . . . . .
H91A H 0.3089 0.1718 0.1548 0.074 Uiso 1 1 calc GR . . . .
H91B H 0.4023 0.1978 0.2014 0.074 Uiso 1 1 calc GR . . . .
H91C H 0.3991 0.1254 0.1529 0.074 Uiso 1 1 calc GR . . . .
C95 C 0.2323(7) 0.2777(8) -0.0559(5) 0.038(3) Uani 1 1 d . . . . .
H95A H 0.1789 0.2420 -0.0657 0.057 Uiso 1 1 calc GR . . . .
H95B H 0.2582 0.2777 -0.0897 0.057 Uiso 1 1 calc GR . . . .
H95C H 0.2158 0.3352 -0.0484 0.057 Uiso 1 1 calc GR . . . .
Br1 Br 0.11267(7) 0.24088(7) 0.30522(5) 0.0261(3) Uani 1 1 d . . . . .
N0AA N -0.1030(6) 0.1092(7) -0.1638(4) 0.045(3) Uani 1 1 d D U . . .
N4 N -0.1293(7) 0.4281(7) -0.1413(4) 0.044(3) Uani 1 1 d . . . . .
C3 C -0.1165(8) 0.1505(8) 0.1911(5) 0.037(4) Uani 1 1 d . . . . .
H3A H -0.1632 0.1109 0.1939 0.056 Uiso 1 1 calc GR . . . .
H3B H -0.0725 0.1565 0.2306 0.056 Uiso 1 1 calc GR . . . .
H3C H -0.0867 0.1295 0.1621 0.056 Uiso 1 1 calc GR . . . .
C5 C 0.3099(9) 0.1501(8) -0.0033(6) 0.045(4) Uani 1 1 d . . . . .
H5A H 0.3535 0.1310 0.0338 0.067 Uiso 1 1 calc GR . . . .
H5B H 0.3310 0.1351 -0.0379 0.067 Uiso 1 1 calc GR . . . .
H5C H 0.2521 0.1230 -0.0072 0.067 Uiso 1 1 calc GR . . . .
C8 C 0.3783(8) 0.4215(8) 0.0179(5) 0.040(3) Uani 1 1 d . . . . .
H8A H 0.4343 0.4455 0.0432 0.060 Uiso 1 1 calc GR . . . .
H8B H 0.3446 0.4649 -0.0093 0.060 Uiso 1 1 calc GR . . . .
H8C H 0.3917 0.3749 -0.0057 0.060 Uiso 1 1 calc GR . . . .
C12 C -0.2243(8) 0.1983(9) -0.0001(6) 0.048(4) Uani 1 1 d . . . . .
H12A H -0.1635 0.2023 -0.0040 0.072 Uiso 1 1 calc GR . . . .
H12B H -0.2676 0.2128 -0.0385 0.072 Uiso 1 1 calc GR . . . .
H12C H -0.2354 0.1408 0.0111 0.072 Uiso 1 1 calc GR . . . .
C14 C -0.0786(10) -0.0849(10) -0.1385(6) 0.085(6) Uani 1 1 d . . . . .
H14A H -0.1387 -0.0617 -0.1441 0.128 Uiso 1 1 calc DGR . . . .
H14B H -0.0729 -0.1378 -0.1161 0.128 Uiso 1 1 calc GR . . . .
H14C H -0.0691 -0.0954 -0.1778 0.128 Uiso 1 1 calc GR . . . .
C15B C 0.0551(16) -0.0020(10) -0.2181(9) 0.052(7) Uani 0.72(3) 1 d D U P A 2
H15A H 0.0436 -0.0532 -0.1981 0.078 Uiso 0.72(3) 1 calc GR . P A 2
H15B H 0.1136 -0.0065 -0.2258 0.078 Uiso 0.72(3) 1 calc GR . P A 2
H15C H 0.0084 0.0049 -0.2563 0.078 Uiso 0.72(3) 1 calc GR . P A 2
C16B C 0.044(4) 0.1507(18) -0.2152(19) 0.033(11) Uani 0.28(3) 1 d D U P A 1
H16A H 0.0992 0.1838 -0.2021 0.049 Uiso 0.28(3) 1 calc GR . P A 1
H16B H -0.0058 0.1832 -0.2087 0.049 Uiso 0.28(3) 1 calc GR . P A 1
H16C H 0.0316 0.1374 -0.2580 0.049 Uiso 0.28(3) 1 calc GR . P A 1
C17 C -0.1659(13) 0.122(3) -0.1252(10) 0.067(10) Uani 0.79(5) 1 d D . P B 3
H17A H -0.1946 0.0684 -0.1210 0.101 Uiso 0.79(5) 1 calc GR . P B 3
H17B H -0.2117 0.1633 -0.1443 0.101 Uiso 0.79(5) 1 calc GR . P B 3
H17C H -0.1318 0.1422 -0.0854 0.101 Uiso 0.79(5) 1 calc GR . P B 3
C18 C -0.1408(18) 0.115(2) -0.2301(7) 0.074(11) Uani 0.79(5) 1 d D . P B 3
H18A H -0.0938 0.1026 -0.2493 0.110 Uiso 0.79(5) 1 calc GR . P B 3
H18B H -0.1642 0.1715 -0.2411 0.110 Uiso 0.79(5) 1 calc GR . P B 3
H18C H -0.1894 0.0738 -0.2436 0.110 Uiso 0.79(5) 1 calc GR . P B 3
C2 C 0.0247(7) 0.6248(7) -0.0576(5) 0.033(3) Uani 1 1 d . . . . .
H2A H 0.0680 0.5866 -0.0315 0.050 Uiso 1 1 calc GR . . . .
H2B H -0.0065 0.6565 -0.0335 0.050 Uiso 1 1 calc GR . . . .
H2C H 0.0561 0.6639 -0.0772 0.050 Uiso 1 1 calc GR . . . .
C4 C -0.0974(8) 0.6298(8) -0.1543(5) 0.037(3) Uani 1 1 d . . . . .
H4A H -0.0583 0.6603 -0.1735 0.055 Uiso 1 1 calc GR . . . .
H4B H -0.1317 0.6701 -0.1379 0.055 Uiso 1 1 calc GR . . . .
H4C H -0.1386 0.5941 -0.1841 0.055 Uiso 1 1 calc GR . . . .
C1AA C 0.0962(7) 0.5163(7) -0.1670(5) 0.035(3) Uani 1 1 d . . . . .
H1AA H 0.0798 0.5748 -0.1621 0.052 Uiso 1 1 calc GR . . . .
H1AB H 0.1120 0.5105 -0.2047 0.052 Uiso 1 1 calc GR . . . .
H1AC H 0.1476 0.5004 -0.1333 0.052 Uiso 1 1 calc GR . . . .
C0AA C -0.1882(9) 0.4160(11) -0.0990(6) 0.081(7) Uani 1 1 d . . . . .
H0AA H -0.1514 0.4218 -0.0572 0.122 Uiso 1 1 calc GR . . . .
H0AB H -0.2153 0.3600 -0.1050 0.122 Uiso 1 1 calc GR . . . .
H0AC H -0.2355 0.4587 -0.1077 0.122 Uiso 1 1 calc DGR . . . .
C16A C 0.1040(16) 0.1450(11) -0.1952(10) 0.051(7) Uani 0.72(3) 1 d D U P A 2
H16D H 0.0750 0.1622 -0.2367 0.077 Uiso 0.72(3) 1 calc GR . P A 2
H16E H 0.1663 0.1293 -0.1910 0.077 Uiso 0.72(3) 1 calc GR . P A 2
H16F H 0.1027 0.1917 -0.1679 0.077 Uiso 0.72(3) 1 calc GR . P A 2
C15A C 0.119(3) 0.005(2) -0.184(2) 0.029(11) Uani 0.28(3) 1 d D U P A 1
H15D H 0.1760 0.0313 -0.1847 0.044 Uiso 0.28(3) 1 calc DGR . P A 1
H15E H 0.0951 -0.0273 -0.2210 0.044 Uiso 0.28(3) 1 calc GR . P A 1
H15F H 0.1301 -0.0325 -0.1492 0.044 Uiso 0.28(3) 1 calc GR . P A 1
C6 C -0.173(4) 0.072(4) -0.217(3) 0.031(14) Uani 0.21(5) 1 d D U P B 4
H6A H -0.1465 0.0239 -0.2329 0.046 Uiso 0.21(5) 1 calc DGR . P B 4
H6B H -0.1920 0.1143 -0.2487 0.046 Uiso 0.21(5) 1 calc GR . P B 4
H6C H -0.2241 0.0525 -0.2046 0.046 Uiso 0.21(5) 1 calc DGR . P B 4
C2AA C -0.167(5) 0.160(5) -0.140(4) 0.037(16) Uani 0.21(5) 1 d D U P B 4
H2AA H -0.2100 0.1226 -0.1298 0.056 Uiso 0.21(5) 1 calc GR . P B 4
H2AB H -0.1989 0.2001 -0.1710 0.056 Uiso 0.21(5) 1 calc GR . P B 4
H2AC H -0.1334 0.1910 -0.1042 0.056 Uiso 0.21(5) 1 calc GR . P B 4

loop_
_atom_site_aniso_label
_atom_site_aniso_U_11
_atom_site_aniso_U_22
_atom_site_aniso_U_33
_atom_site_aniso_U_23
_atom_site_aniso_U_13
_atom_site_aniso_U_12
Ho1 0.0270(2) 0.0161(3) 0.0131(2) -0.0005(3) 0.00584(18) -0.0014(4)
Br3 0.0421(7) 0.0172(6) 0.0334(7) -0.0054(6) 0.0142(6) -0.0055(6)
Br4 0.0661(9) 0.0180(6) 0.0316(7) -0.0008(6) 0.0134(6) 0.0036(7)
P5 0.0286(18) 0.0222(18) 0.0178(17) -0.0001(16) 0.0082(14) -0.0073(16)
P1 0.0271(18) 0.0285(19) 0.0193(18) 0.0038(17) 0.0094(15) 0.0061(16)
P6 0.0460(19) 0.0252(17) 0.0125(15) -0.0002(15) 0.0063(14) -0.0143(16)
P9 0.0313(17) 0.0323(19) 0.0191(16) -0.0098(16) 0.0050(14) 0.0045(16)
N16 0.036(6) 0.023(6) 0.024(6) -0.002(5) 0.018(5) -0.005(5)
N18 0.053(7) 0.038(7) 0.037(6) -0.010(6) 0.026(6) -0.012(6)
O19 0.022(4) 0.030(5) 0.025(5) 0.004(4) 0.007(4) 0.002(4)
N21 0.046(7) 0.025(6) 0.021(6) -0.003(5) 0.011(5) 0.007(6)
O22 0.017(4) 0.021(4) 0.014(4) 0.001(4) 0.002(3) -0.009(3)
N26 0.027(6) 0.034(6) 0.026(6) -0.016(5) 0.005(5) -0.004(5)
N27 0.033(6) 0.024(6) 0.025(6) -0.002(5) 0.008(5) -0.009(5)
O29 0.033(4) 0.023(4) 0.021(4) -0.002(4) 0.009(3) -0.005(4)
O32 0.037(5) 0.020(4) 0.020(4) 0.004(4) 0.010(3) 0.002(4)
C34 0.090(12) 0.045(10) 0.058(10) 0.015(9) 0.047(9) 0.004(9)
N36 0.027(5) 0.033(6) 0.023(6) 0.008(5) 0.009(5) 0.006(5)
N39 0.038(6) 0.022(6) 0.019(5) 0.002(5) 0.012(5) -0.006(5)
O41 0.072(6) 0.022(5) 0.017(4) 0.002(4) 0.000(4) -0.004(5)
C44 0.021(7) 0.053(9) 0.034(8) -0.019(7) 0.000(6) -0.004(7)
O50 0.042(5) 0.035(5) 0.015(4) -0.005(4) 0.003(4) 0.003(4)
N51 0.058(7) 0.025(6) 0.024(6) -0.006(5) 0.024(5) -0.001(5)
N53 0.034(6) 0.023(6) 0.023(6) 0.003(5) 0.013(5) 0.003(5)
N54 0.049(6) 0.027(6) 0.017(5) 0.002(5) 0.010(5) -0.003(5)
C56 0.056(9) 0.031(8) 0.038(8) 0.003(7) 0.024(7) 0.010(7)
C57 0.043(7) 0.030(7) 0.029(7) -0.011(6) 0.018(6) -0.015(6)
O58 0.054(5) 0.025(5) 0.017(4) -0.003(4) 0.009(4) 0.005(4)
C59 0.041(8) 0.079(12) 0.027(7) -0.002(8) 0.008(6) -0.032(8)
C60 0.052(8) 0.025(7) 0.045(8) -0.002(7) 0.028(7) -0.016(6)
C65 0.064(9) 0.032(8) 0.020(7) -0.004(6) 0.003(6) 0.004(7)
O70 0.046(5) 0.019(4) 0.016(4) -0.006(4) 0.009(4) -0.001(4)
C71 0.022(7) 0.046(9) 0.079(12) 0.033(9) -0.003(7) -0.004(7)
O76 0.050(5) 0.017(4) 0.023(5) 0.005(4) 0.021(4) -0.003(4)
C80 0.050(9) 0.036(9) 0.047(9) 0.012(8) 0.023(7) -0.001(7)
C91 0.049(9) 0.065(11) 0.038(8) 0.026(8) 0.018(7) 0.014(8)
C95 0.047(8) 0.049(9) 0.019(6) 0.010(7) 0.009(6) 0.012(7)
Br1 0.0409(7) 0.0207(7) 0.0188(6) -0.0002(6) 0.0120(5) 0.0013(6)
N0AA 0.042(5) 0.053(6) 0.035(5) -0.014(5) 0.001(4) 0.015(5)
N4 0.065(7) 0.054(8) 0.019(5) -0.011(6) 0.021(5) -0.038(6)
C3 0.046(8) 0.038(9) 0.025(7) 0.011(7) 0.005(6) -0.012(7)
C5 0.059(9) 0.046(9) 0.034(8) -0.006(8) 0.022(7) 0.004(8)
C8 0.051(8) 0.042(9) 0.034(7) 0.007(7) 0.022(6) 0.012(7)
C12 0.042(8) 0.065(11) 0.034(8) -0.021(8) 0.008(6) -0.003(8)
C14 0.126(14) 0.093(14) 0.050(10) -0.033(10) 0.047(10) -0.086(12)
C15B 0.069(16) 0.045(12) 0.055(14) 0.000(11) 0.038(12) 0.020(12)
C16B 0.044(17) 0.035(14) 0.028(15) 0.006(11) 0.024(12) 0.001(13)
C17 0.036(12) 0.13(3) 0.039(14) -0.003(16) 0.011(10) 0.024(15)
C18 0.059(15) 0.12(3) 0.034(11) 0.019(14) 0.007(10) 0.038(18)
C2 0.040(7) 0.026(7) 0.030(7) -0.007(6) 0.002(6) -0.008(6)
C4 0.051(8) 0.038(8) 0.023(7) -0.004(7) 0.013(6) -0.007(7)
C1AA 0.032(7) 0.042(9) 0.034(7) 0.009(7) 0.016(6) 0.003(7)
C0AA 0.075(11) 0.132(17) 0.050(10) -0.048(11) 0.038(9) -0.071(12)
C16A 0.063(16) 0.047(13) 0.057(14) -0.021(12) 0.039(13) -0.014(12)
C15A 0.03(2) 0.04(2) 0.02(2) 0.015(18) 0.011(17) -0.001(14)
C6 0.034(17) 0.030(18) 0.029(16) 0.000(12) 0.012(11) 0.005(13)
C2AA 0.04(2) 0.04(2) 0.04(2) -0.006(13) 0.014(14) -0.002(13)

loop_
_atom_type_symbol
_atom_type_description
_atom_type_scat_dispersion_real
_atom_type_scat_dispersion_imag
_atom_type_scat_source
C C 0.0033 0.0016 'International Tables Vol C Tables 4.2.6.8 and 6.1.1.4'
H H 0.0000 0.0000 'International Tables Vol C Tables 4.2.6.8 and 6.1.1.4'
Br Br -0.2901 2.4595 'International Tables Vol C Tables 4.2.6.8 and 6.1.1.4'
Ho Ho -0.2175 4.6783 'International Tables Vol C Tables 4.2.6.8 and 6.1.1.4'
N N 0.0061 0.0033 'International Tables Vol C Tables 4.2.6.8 and 6.1.1.4'
O O 0.0106 0.0060 'International Tables Vol C Tables 4.2.6.8 and 6.1.1.4'
P P 0.1023 0.0942 'International Tables Vol C Tables 4.2.6.8 and 6.1.1.4'

loop_
_geom_angle_atom_site_label_1
_geom_angle_atom_site_label_2
_geom_angle_atom_site_label_3
_geom_angle
_geom_angle_site_symmetry_1
_geom_angle_site_symmetry_3
_geom_angle_publ_flag
O19 Ho1 O29 91.0(2) . . ?
O19 Ho1 O32 88.5(3) . . ?
O19 Ho1 O58 89.1(3) . . ?
O19 Ho1 O70 91.5(3) . . ?
O19 Ho1 O76 89.0(3) . . ?
O22 Ho1 O19 179.2(3) . . ?
O22 Ho1 O29 88.6(2) . . ?
O22 Ho1 O32 90.7(3) . . ?
O22 Ho1 O58 91.4(3) . . ?
O22 Ho1 O70 89.2(3) . . ?
O22 Ho1 O76 90.9(2) . . ?
O32 Ho1 O29 71.5(3) . . ?
O32 Ho1 O58 142.2(2) . . ?
O32 Ho1 O70 144.0(2) . . ?
O32 Ho1 O76 72.4(3) . . ?
O58 Ho1 O29 70.8(3) . . ?
O58 Ho1 O70 73.8(3) . . ?
O70 Ho1 O29 144.5(3) . . ?
O76 Ho1 O29 143.9(3) . . ?
O76 Ho1 O58 145.3(3) . . ?
O76 Ho1 O70 71.5(2) . . ?
N16 P5 N26 115.5(5) . . ?
N16 P5 N27 103.8(5) . . ?
O22 P5 N16 109.9(5) . . ?
O22 P5 N26 106.6(5) . . ?
O22 P5 N27 116.4(5) . . ?
N27 P5 N26 104.8(6) . . ?
O19 P1 N21 115.9(5) . . ?
O19 P1 N36 107.3(5) . . ?
O19 P1 N53 110.7(5) . . ?
N36 P1 N21 107.2(5) . . ?
N36 P1 N53 112.3(6) . . ?
N53 P1 N21 103.5(5) . . ?
O41 P6 N39 115.4(5) . . ?
O41 P6 N54 107.6(5) . . ?
O41 P6 N4 110.8(5) . . ?
N54 P6 N39 107.9(5) . . ?
N4 P6 N39 103.6(5) . . ?
N4 P6 N54 111.5(6) . . ?
O50 P9 N18 109.2(5) . . ?
O50 P9 N51 112.3(5) . . ?
O50 P9 N0AA 111.3(5) . . ?
N51 P9 N18 108.7(5) . . ?
N0AA P9 N18 108.9(6) . . ?
N0AA P9 N51 106.4(5) . . ?
C60 N16 P5 125.2(9) . . ?
C60 N16 C3 111.3(9) . . ?
C3 N16 P5 121.5(8) . . ?
C34 N18 P9 118.9(9) . . ?
C14 N18 P9 122.5(10) . . ?
C14 N18 C34 115.1(12) . . ?
P1 O19 Ho1 165.4(5) . . ?
C95 N21 P1 118.2(8) . . ?
C95 N21 C5 112.3(10) . . ?
C5 N21 P1 117.5(9) . . ?
P5 O22 Ho1 155.5(5) . . ?
C44 N26 P5 117.6(8) . . ?
C12 N26 P5 122.5(8) . . ?
C12 N26 C44 113.2(9) . . ?
C57 N27 P5 121.7(8) . . ?
C80 N27 P5 122.4(9) . . ?
C80 N27 C57 112.5(10) . . ?
C71 N36 P1 119.4(8) . . ?
C91 N36 P1 123.5(9) . . ?
C91 N36 C71 116.0(10) . . ?
C65 N39 P6 116.2(8) . . ?
C1AA N39 P6 117.2(7) . . ?
C1AA N39 C65 111.3(8) . . ?
C15B N51 P9 123.6(10) . . ?
C15B N51 C16A 112.5(12) . . ?
C16B N51 P9 111.4(19) . . ?
C16A N51 P9 123.6(9) . . ?
C15A N51 P9 125.6(17) . . ?
C15A N51 C16B 122(2) . . ?
C56 N53 P1 118.2(8) . . ?
C56 N53 C8 115.0(10) . . ?
C8 N53 P1 124.6(8) . . ?
C2 N54 P6 123.2(8) . . ?
C2 N54 C4 112.8(9) . . ?
C4 N54 P6 120.5(7) . . ?
C17 N0AA P9 116.0(12) . . ?
C18 N0AA P9 125.0(11) . . ?
C18 N0AA C17 118.1(17) . . ?
C6 N0AA P9 129(3) . . ?
C2AA N0AA P9 130(4) . . ?
C2AA N0AA C6 97(5) . . ?
C59 N4 P6 126.2(8) . . ?
C59 N4 C0AA 112.7(10) . . ?
C0AA N4 P6 117.9(8) . . ?

loop_
_geom_bond_atom_site_label_1
_geom_bond_atom_site_label_2
_geom_bond_distance
_geom_bond_site_symmetry_2
_geom_bond_publ_flag
Ho1 O19 2.222(7) . ?
Ho1 O22 2.203(6) . ?
Ho1 O29 2.354(6) . ?
Ho1 O32 2.338(7) . ?
Ho1 O58 2.353(7) . ?
Ho1 O70 2.353(7) . ?
Ho1 O76 2.344(7) . ?
P5 N16 1.599(10) . ?
P5 O22 1.497(7) . ?
P5 N26 1.638(10) . ?
P5 N27 1.612(11) . ?
P1 O19 1.484(7) . ?
P1 N21 1.661(10) . ?
P1 N36 1.627(10) . ?
P1 N53 1.644(10) . ?
P6 N39 1.640(9) . ?
P6 O41 1.494(7) . ?
P6 N54 1.628(10) . ?
P6 N4 1.612(10) . ?
P9 N18 1.639(10) . ?
P9 O50 1.487(7) . ?
P9 N51 1.636(9) . ?
P9 N0AA 1.622(10) . ?
N16 C60 1.476(13) . ?
N16 C3 1.478(14) . ?
N18 C34 1.485(16) . ?
N18 C14 1.470(14) . ?
N21 C95 1.463(13) . ?
N21 C5 1.484(15) . ?
N26 C44 1.496(13) . ?
N26 C12 1.452(14) . ?
N27 C57 1.466(13) . ?
N27 C80 1.461(15) . ?
N36 C71 1.486(14) . ?
N36 C91 1.439(16) . ?
N39 C65 1.469(13) . ?
N39 C1AA 1.465(12) . ?
N51 C15B 1.436(11) . ?
N51 C16B 1.470(14) . ?
N51 C16A 1.476(11) . ?
N51 C15A 1.445(14) . ?
N53 C56 1.445(14) . ?
N53 C8 1.459(13) . ?
N54 C2 1.448(12) . ?
N54 C4 1.484(13) . ?
C59 N4 1.493(14) . ?
N0AA C17 1.489(16) . ?
N0AA C18 1.455(16) . ?
N0AA C6 1.49(3) . ?
N0AA C2AA 1.47(3) . ?
N4 C0AA 1.506(14) . ?
